data_7035086
loop_
_publ_author_name
'Mart\'inez-Espada, Noelia'
'Mena, Miguel'
'P\'erez-Redondo, Adri\'an'
'Varela-Izquierdo, V\'ictor'
'Y\'elamos, Carlos'

_publ_section_title
;
 Heterometallic complexes with cube-type [MTi3N4] cores containing Group
 10 metals in a variety of oxidation states.
;
_journal_issue 21
_journal_name_full 'Dalton transactions (Cambridge, England : 2003)'
_journal_page_first 9782
_journal_page_last 9794
_journal_paper_doi 10.1039/c5dt01200g
_journal_volume 44
_journal_year 2015
_chemical_compound_source 'synthesis as described'
_chemical_formula_moiety 'C42 H60 N4 O8 Pd Ti3, 2(C7 H8)'
_chemical_formula_sum 'C56 H76 N4 O8 Pd Ti3'
_chemical_formula_weight 1183.31
_chemical_name_systematic
;
 ?
;
_chemical_properties_physical 'Air-sensitive, Moisture-sensitive, Heat-sensitive, Oxygen-sensitive'
_space_group_IT_number 14
_symmetry_cell_setting monoclinic
_symmetry_Int_Tables_number 14
_symmetry_space_group_name_Hall '-P 2yn'
_symmetry_space_group_name_H-M 'P 1 21/n 1'
_atom_sites_solution_hydrogens geom
_atom_sites_solution_primary direct
_atom_sites_solution_secondary difmap
_audit_conform_dict_location ftp://ftp.iucr.org/pub/cif_core.dic
_audit_conform_dict_name cif_core.dic
_audit_conform_dict_version 2.4
_audit_creation_date 2014-04-22T17:03:31-00:00
_audit_creation_method 'WinGX routine CIF_UPDATE'
_audit_update_record
;
2015-03-18 deposited with the CCDC.
2015-04-15 downloaded from the CCDC.
;
_cell_angle_alpha 90
_cell_angle_beta 105.25(2)
_cell_angle_gamma 90
_cell_formula_units_Z 4
_cell_length_a 18.795(6)
_cell_length_b 11.323(3)
_cell_length_c 27.184(6)
_cell_measurement_reflns_used 42
_cell_measurement_temperature 200(2)
_cell_measurement_theta_max 27
_cell_measurement_theta_min 3
_cell_measurement_wavelength 0.71073
_cell_volume 5581(3)
_computing_cell_refinement 'Dirax/lsq (Duisenberg & Schreurs, 1989-2000)'
_computing_data_collection 'Collect (Bruker AXS BV, 1997-2004)'
_computing_data_reduction 'EvalCCD (Duisenberg & Schreurs 1990-2000)'
_computing_molecular_graphics 'Ortep-3 for Windows (Farrugia, 1997)'
_computing_publication_material 'WinGX publication routines (Farrugia, 1999)'
_computing_structure_refinement 'SHELXL-97 (Sheldrick, 2008)'
_computing_structure_solution 'SHELXS-97 (Sheldrick, 2008)'
_diffrn_ambient_temperature 200(2)
_diffrn_detector 'CCD plate'
_diffrn_detector_area_resol_mean 9
_diffrn_measured_fraction_theta_full 0.998
_diffrn_measured_fraction_theta_max 0.998
_diffrn_measurement_device '95mm CCD camera on \k-goniostat'
_diffrn_measurement_device_type KappaCCD
_diffrn_measurement_method 'CCD rotation images, thick slices'
_diffrn_orient_matrix_type X=UH
_diffrn_orient_matrix_UB_11 0.01
_diffrn_orient_matrix_UB_12 0
_diffrn_orient_matrix_UB_13 0
_diffrn_orient_matrix_UB_21 0
_diffrn_orient_matrix_UB_22 0.01
_diffrn_orient_matrix_UB_23 0
_diffrn_orient_matrix_UB_31 0
_diffrn_orient_matrix_UB_32 0
_diffrn_orient_matrix_UB_33 0.01
_diffrn_radiation_monochromator graphite
_diffrn_radiation_probe x-ray
_diffrn_radiation_type MoK\a
_diffrn_radiation_wavelength 0.71073
_diffrn_reflns_av_R_equivalents 0.0932
_diffrn_reflns_av_unetI/netI 0.1439
_diffrn_reflns_limit_h_max 21
_diffrn_reflns_limit_h_min -22
_diffrn_reflns_limit_k_max 13
_diffrn_reflns_limit_k_min -13
_diffrn_reflns_limit_l_max 32
_diffrn_reflns_limit_l_min 0
_diffrn_reflns_number 98028
_diffrn_reflns_reduction_process
;
 Scaled and merged with SORTAV
 R.H. Blessing, (1987) Cryst. Rev. 1, 3-58
 R.H. Blessing, (1989) J. Appl. Cryst. 22, 396-397
;
_diffrn_reflns_theta_full 25.24
_diffrn_reflns_theta_max 25.24
_diffrn_reflns_theta_min 3.05
_diffrn_source 'Enraf Nonius FR590'
_exptl_absorpt_coefficient_mu 0.786
_exptl_absorpt_correction_T_max 1.089
_exptl_absorpt_correction_T_min 0.748
_exptl_absorpt_correction_type multi-scan
_exptl_absorpt_process_details
;
 R.H. Blessing, Acta Cryst. (1995), A51, 33-38
;
_exptl_crystal_colour orange
_exptl_crystal_density_diffrn 1.408
_exptl_crystal_density_method 'not measured'
_exptl_crystal_description prism
_exptl_crystal_F_000 2464
_exptl_crystal_recrystallization_method 'Re-crystallisation from solvent: toluene'
_exptl_crystal_size_max 0.24
_exptl_crystal_size_mid 0.14
_exptl_crystal_size_min 0.12
_platon_squeeze_details
;
This compound crystallized with two molecules of toluene, which were found 
in the Fourier map, but it was not possible to get a chemically sensible 
model for them, so the Squeeze procedure was employed to remove their 
contribution to the structure factors.
;
_refine_diff_density_max 0.78
_refine_diff_density_min -0.543
_refine_diff_density_rms 0.128
_refine_ls_extinction_method none
_refine_ls_goodness_of_fit_ref 0.948
_refine_ls_hydrogen_treatment constr
_refine_ls_matrix_type full
_refine_ls_number_parameters 527
_refine_ls_number_reflns 10099
_refine_ls_number_restraints 154
_refine_ls_restrained_S_all 0.955
_refine_ls_R_factor_all 0.1576
_refine_ls_R_factor_gt 0.0794
_refine_ls_shift/su_max 0.002
_refine_ls_shift/su_mean 0
_refine_ls_structure_factor_coef Fsqd
_refine_ls_weighting_details 'calc w=1/[\s^2^(Fo^2^)+(0.1278P)^2^+0.0000P] where P=(Fo^2^+2Fc^2^)/3'
_refine_ls_weighting_scheme calc
_refine_ls_wR_factor_gt 0.1947
_refine_ls_wR_factor_ref 0.2243
_reflns_number_gt 5109
_reflns_number_total 10099
_reflns_threshold_expression >2\s(I)
_cod_data_source_file c5dt01200g2.cif
_cod_data_source_block 9
_cod_depositor_comments 'Adding full bibliography for 7035084--7035087.cif.'
_cod_original_sg_symbol_H-M 'P 21/n'
_cod_database_code 7035086

loop_
_symmetry_equiv_pos_as_xyz
'x, y, z'
'-x+1/2, y+1/2, -z+1/2'
'-x, -y, -z'
'x-1/2, -y-1/2, z-1/2'

loop_
_atom_site_label
_atom_site_type_symbol
_atom_site_fract_x
_atom_site_fract_y
_atom_site_fract_z
_atom_site_U_iso_or_equiv
_atom_site_adp_type
_atom_site_occupancy
_atom_site_symmetry_multiplicity
_atom_site_calc_flag
_atom_site_refinement_flags
_atom_site_disorder_assembly
_atom_site_disorder_group
C11 C 0.6297(5) 0.4531(6) 0.4180(4) 0.0563(19) Uani 1 1 d U . .
C12 C 0.6858(4) 0.4302(6) 0.3946(3) 0.0490(18) Uani 1 1 d U . .
C13 C 0.7522(4) 0.4204(6) 0.4329(3) 0.0532(19) Uani 1 1 d U . .
C14 C 0.7364(5) 0.4400(6) 0.4798(3) 0.0563(19) Uani 1 1 d U . .
C15 C 0.6591(5) 0.4592(6) 0.4703(3) 0.0549(19) Uani 1 1 d U . .
C16 C 0.5477(5) 0.4609(7) 0.3901(4) 0.075(3) Uani 1 1 d U . .
H16A H 0.5422 0.4921 0.3557 0.113 Uiso 1 1 calc R . .
H16B H 0.5228 0.5135 0.4089 0.113 Uiso 1 1 calc R . .
H16C H 0.5256 0.3821 0.3878 0.113 Uiso 1 1 calc R . .
C17 C 0.6795(5) 0.4169(7) 0.3395(3) 0.070(2) Uani 1 1 d U . .
H17A H 0.6759 0.3329 0.3305 0.104 Uiso 1 1 calc R . .
H17B H 0.7232 0.4508 0.3316 0.104 Uiso 1 1 calc R . .
H17C H 0.6353 0.4581 0.3199 0.104 Uiso 1 1 calc R . .
C18 C 0.8276(4) 0.3913(7) 0.4270(3) 0.054(2) Uani 1 1 d U . .
H18A H 0.8653 0.4246 0.4556 0.08 Uiso 1 1 calc R . .
H18B H 0.8331 0.4249 0.3949 0.08 Uiso 1 1 calc R . .
H18C H 0.8335 0.3054 0.4264 0.08 Uiso 1 1 calc R . .
C19 C 0.7888(6) 0.4315(8) 0.5333(4) 0.081(3) Uani 1 1 d U . .
H19A H 0.7923 0.5087 0.55 0.121 Uiso 1 1 calc R . .
H19B H 0.8378 0.4074 0.5307 0.121 Uiso 1 1 calc R . .
H19C H 0.77 0.373 0.5533 0.121 Uiso 1 1 calc R . .
C20 C 0.6185(5) 0.4787(8) 0.5106(4) 0.083(3) Uani 1 1 d U . .
H20A H 0.5654 0.4831 0.4945 0.124 Uiso 1 1 calc R . .
H20B H 0.6351 0.5529 0.5286 0.124 Uiso 1 1 calc R . .
H20C H 0.6286 0.4131 0.5349 0.124 Uiso 1 1 calc R . .
C21 C 0.5424(3) 0.8848(5) 0.4626(3) 0.116(3) Uani 1 1 d GU . .
C22 C 0.5878(4) 0.8739(4) 0.5132(2) 0.104(3) Uani 1 1 d GU . .
C23 C 0.6388(3) 0.9691(5) 0.5223(2) 0.097(3) Uani 1 1 d GU . .
C24 C 0.6249(3) 1.0388(4) 0.4773(3) 0.097(3) Uani 1 1 d GU . .
C25 C 0.5654(3) 0.9866(5) 0.4404(2) 0.112(3) Uani 1 1 d GU . .
C26 C 0.4807(3) 0.8024(8) 0.4369(4) 0.297(11) Uani 1 1 d GU . .
H26A H 0.4583 0.8299 0.4021 0.446 Uiso 1 1 calc R . .
H26B H 0.4433 0.8013 0.4561 0.446 Uiso 1 1 calc R . .
H26C H 0.5003 0.7226 0.4358 0.446 Uiso 1 1 calc R . .
C27 C 0.5828(6) 0.7781(6) 0.5507(4) 0.272(11) Uani 1 1 d GU . .
H27A H 0.6204 0.7913 0.5828 0.408 Uiso 1 1 calc R . .
H27B H 0.5908 0.701 0.5366 0.408 Uiso 1 1 calc R . .
H27C H 0.5338 0.7797 0.557 0.408 Uiso 1 1 calc R . .
C28 C 0.6975(4) 0.9922(9) 0.5711(3) 0.296(12) Uani 1 1 d GU . .
H28A H 0.6952 0.9309 0.5961 0.444 Uiso 1 1 calc R . .
H28B H 0.6891 1.0697 0.5847 0.444 Uiso 1 1 calc R . .
H28C H 0.7461 0.991 0.5643 0.444 Uiso 1 1 calc R . .
C29 C 0.6663(5) 1.1489(5) 0.4700(5) 0.276(10) Uani 1 1 d GU . .
H29A H 0.7047 1.1657 0.5013 0.414 Uiso 1 1 calc R . .
H29B H 0.6319 1.2156 0.4621 0.414 Uiso 1 1 calc R . .
H29C H 0.689 1.1369 0.4418 0.414 Uiso 1 1 calc R . .
C30 C 0.5323(5) 1.0316(9) 0.3870(2) 0.265(10) Uani 1 1 d GU . .
H30A H 0.4919 0.9794 0.3695 0.398 Uiso 1 1 calc R . .
H30B H 0.5702 1.033 0.3683 0.398 Uiso 1 1 calc R . .
H30C H 0.5132 1.1117 0.3886 0.398 Uiso 1 1 calc R . .
C31 C 0.9241(4) 0.8932(7) 0.4499(3) 0.047(2) Uani 1 1 d . . .
C32 C 0.9409(4) 0.7769(7) 0.4622(3) 0.048(2) Uani 1 1 d . . .
C33 C 0.9307(4) 0.7550(7) 0.5111(3) 0.057(2) Uani 1 1 d . . .
C34 C 0.9069(4) 0.8591(7) 0.5303(3) 0.050(2) Uani 1 1 d . . .
C35 C 0.9023(4) 0.9472(6) 0.4921(3) 0.049(2) Uani 1 1 d . . .
C36 C 0.9294(5) 0.9588(9) 0.4037(3) 0.073(3) Uani 1 1 d . . .
H36A H 0.9722 0.9305 0.3929 0.11 Uiso 1 1 calc R . .
H36B H 0.9351 1.0433 0.4116 0.11 Uiso 1 1 calc R . .
H36C H 0.8845 0.9459 0.3763 0.11 Uiso 1 1 calc R . .
C37 C 0.9710(5) 0.6931(8) 0.4304(4) 0.081(3) Uani 1 1 d . . .
H37A H 0.9621 0.7244 0.3957 0.122 Uiso 1 1 calc R . .
H37B H 0.9465 0.6164 0.4294 0.122 Uiso 1 1 calc R . .
H37C H 1.0241 0.6835 0.4452 0.122 Uiso 1 1 calc R . .
C38 C 0.9487(6) 0.6401(8) 0.5406(4) 0.100(4) Uani 1 1 d . . .
H38A H 0.9489 0.5751 0.5168 0.149 Uiso 1 1 calc R . .
H38B H 0.9114 0.6247 0.5591 0.149 Uiso 1 1 calc R . .
H38C H 0.9973 0.6463 0.5649 0.149 Uiso 1 1 calc R . .
C39 C 0.8923(6) 0.8743(9) 0.5818(3) 0.086(3) Uani 1 1 d . . .
H39A H 0.8569 0.8144 0.5863 0.13 Uiso 1 1 calc R . .
H39B H 0.8719 0.9532 0.5841 0.13 Uiso 1 1 calc R . .
H39C H 0.9385 0.8653 0.6085 0.13 Uiso 1 1 calc R . .
C40 C 0.8830(5) 1.0766(7) 0.4968(4) 0.081(3) Uani 1 1 d . . .
H40A H 0.928 1.1244 0.5031 0.121 Uiso 1 1 calc R . .
H40B H 0.8604 1.0862 0.5252 0.121 Uiso 1 1 calc R . .
H40C H 0.8483 1.1026 0.465 0.121 Uiso 1 1 calc R . .
C41 C 0.8480(5) 1.1728(8) 0.3122(4) 0.090(3) Uani 1 1 d . . .
H41A H 0.8823 1.162 0.291 0.135 Uiso 1 1 calc R . .
H41B H 0.8756 1.1752 0.3482 0.135 Uiso 1 1 calc R . .
H41C H 0.8211 1.2472 0.303 0.135 Uiso 1 1 calc R . .
C42 C 0.7510(4) 1.0700(6) 0.3344(3) 0.0442(19) Uani 1 1 d . . .
C43 C 0.6924(4) 0.9814(6) 0.3165(3) 0.0430(19) Uani 1 1 d . . .
C44 C 0.6454(4) 0.9887(6) 0.2690(3) 0.0433(19) Uani 1 1 d . . .
C45 C 0.6553(4) 1.0740(7) 0.2303(3) 0.049(2) Uani 1 1 d . . .
C46 C 0.6853(6) 1.2687(8) 0.2149(3) 0.084(3) Uani 1 1 d . . .
H46A H 0.6915 1.3462 0.2316 0.126 Uiso 1 1 calc R . .
H46B H 0.6467 1.2736 0.1827 0.126 Uiso 1 1 calc R . .
H46C H 0.7318 1.2447 0.208 0.126 Uiso 1 1 calc R . .
C53 C 0.5952(4) 0.8150(7) 0.2945(3) 0.051(2) Uani 1 1 d . A .
C54 C 0.5903(4) 0.8972(7) 0.2578(3) 0.0452(19) Uani 1 1 d . . .
C55 C 0.5277(5) 0.8983(9) 0.2131(3) 0.058(2) Uani 1 1 d . . .
C56 C 0.4439(6) 1.0280(12) 0.1568(4) 0.119(5) Uani 1 1 d . . .
H56A H 0.4303 1.1118 0.1546 0.179 Uiso 1 1 calc R . .
H56B H 0.4019 0.9805 0.1602 0.179 Uiso 1 1 calc R . .
H56C H 0.4577 1.0046 0.1259 0.179 Uiso 1 1 calc R . .
N1 N 0.7416(3) 0.7319(5) 0.4885(2) 0.0453(16) Uani 1 1 d . . .
N12 N 0.6271(3) 0.7293(5) 0.4076(2) 0.0456(16) Uani 1 1 d . . .
H12 H 0.578 0.7056 0.3989 0.055 Uiso 1 1 calc R . .
N13 N 0.7920(3) 0.6710(5) 0.4114(2) 0.0437(16) Uani 1 1 d . . .
H13 H 0.8122 0.6452 0.3877 0.052 Uiso 1 1 calc R . .
N23 N 0.7379(3) 0.9225(5) 0.4303(2) 0.0396(15) Uani 1 1 d . . .
H23 H 0.7484 1.0028 0.4341 0.048 Uiso 1 1 calc R . .
O41 O 0.7963(3) 1.0759(5) 0.3040(2) 0.0623(15) Uani 1 1 d . . .
O42 O 0.7582(3) 1.1309(5) 0.3722(2) 0.0599(15) Uani 1 1 d . . .
O45 O 0.6529(4) 1.0463(5) 0.1872(2) 0.0711(18) Uani 1 1 d . . .
O46 O 0.6645(3) 1.1836(5) 0.24751(19) 0.0593(15) Uani 1 1 d . . .
O55 O 0.4947(4) 0.8169(7) 0.1894(3) 0.103(2) Uani 1 1 d . . .
O56 O 0.5052(3) 1.0094(6) 0.2005(2) 0.0805(19) Uani 1 1 d . . .
Pd1 Pd 0.67080(3) 0.85004(5) 0.36135(2) 0.0418(2) Uani 1 1 d . . .
Ti1 Ti 0.70986(7) 0.61772(11) 0.43485(6) 0.0452(4) Uani 1 1 d . . .
Ti2 Ti 0.66601(7) 0.84588(11) 0.46076(5) 0.0448(4) Uani 1 1 d . . .
Ti3 Ti 0.81370(7) 0.79871(11) 0.45750(5) 0.0398(4) Uani 1 1 d . . .
C52 C 0.5390(5) 0.7190(8) 0.2908(3) 0.062(2) Uani 1 1 d DU . .
C51 C 0.4966(13) 0.541(2) 0.2427(7) 0.130(11) Uani 0.523(16) 1 d PDU A 1
H51A H 0.5198 0.4722 0.2312 0.195 Uiso 0.523(16) 1 calc PR A 1
H51B H 0.4585 0.5728 0.214 0.195 Uiso 0.523(16) 1 calc PR A 1
H51C H 0.4742 0.5165 0.2698 0.195 Uiso 0.523(16) 1 calc PR A 1
O51 O 0.5509(14) 0.6288(16) 0.2617(8) 0.085(8) Uani 0.523(16) 1 d PDU A 1
O52 O 0.4845(11) 0.725(3) 0.3042(10) 0.117(12) Uani 0.523(16) 1 d PDU A 1
C51' C 0.4205(11) 0.671(2) 0.2992(12) 0.143(13) Uani 0.477(16) 1 d PDU A 2
H51D H 0.3831 0.7024 0.3147 0.215 Uiso 0.477(16) 1 calc PR A 2
H51E H 0.4362 0.5925 0.3137 0.215 Uiso 0.477(16) 1 calc PR A 2
H51F H 0.3997 0.6633 0.2623 0.215 Uiso 0.477(16) 1 calc PR A 2
O51' O 0.4822(12) 0.748(2) 0.3092(13) 0.101(10) Uani 0.477(16) 1 d PDU A 2
O52' O 0.5504(13) 0.6148(14) 0.2849(11) 0.082(8) Uani 0.477(16) 1 d PDU A 2

loop_
_atom_site_aniso_label
_atom_site_aniso_U_11
_atom_site_aniso_U_22
_atom_site_aniso_U_33
_atom_site_aniso_U_23
_atom_site_aniso_U_13
_atom_site_aniso_U_12
C11 0.064(4) 0.014(4) 0.099(5) -0.005(4) 0.035(4) -0.012(4)
C12 0.056(4) 0.019(4) 0.076(5) -0.008(4) 0.024(4) -0.008(4)
C13 0.052(4) 0.021(4) 0.089(5) 0.001(4) 0.024(4) -0.006(4)
C14 0.065(5) 0.018(4) 0.091(5) -0.003(4) 0.028(4) -0.013(4)
C15 0.067(5) 0.020(4) 0.089(5) 0.006(4) 0.040(4) -0.011(4)
C16 0.051(5) 0.038(5) 0.137(8) -0.007(5) 0.025(5) -0.021(4)
C17 0.063(6) 0.051(6) 0.091(5) -0.012(5) 0.014(5) -0.007(5)
C18 0.049(5) 0.034(4) 0.075(6) -0.005(4) 0.011(4) 0.001(4)
C19 0.091(7) 0.054(6) 0.096(6) 0.015(5) 0.021(5) -0.006(5)
C20 0.101(8) 0.049(6) 0.124(7) 0.012(5) 0.075(7) -0.016(5)
C21 0.066(7) 0.088(7) 0.215(10) -0.063(6) 0.071(7) 0.000(5)
C22 0.154(9) 0.042(5) 0.168(8) 0.008(5) 0.134(6) 0.029(5)
C23 0.085(7) 0.101(7) 0.111(6) -0.051(5) 0.039(5) 0.033(5)
C24 0.100(7) 0.030(5) 0.199(9) -0.013(5) 0.107(6) 0.007(5)
C25 0.116(9) 0.107(8) 0.123(7) 0.003(6) 0.049(6) 0.076(5)
C26 0.067(8) 0.298(18) 0.57(3) -0.28(2) 0.153(12) -0.075(11)
C27 0.50(3) 0.112(10) 0.351(18) 0.104(12) 0.38(2) 0.136(13)
C28 0.155(13) 0.46(3) 0.213(12) -0.227(16) -0.056(11) 0.164(14)
C29 0.316(18) 0.024(6) 0.63(3) -0.049(10) 0.38(2) -0.023(8)
C30 0.31(2) 0.35(2) 0.137(10) 0.052(11) 0.065(10) 0.288(18)
C31 0.031(4) 0.041(5) 0.067(6) 0.003(4) 0.009(4) -0.008(4)
C32 0.025(4) 0.045(5) 0.065(6) -0.003(4) -0.004(4) -0.005(4)
C33 0.031(5) 0.039(5) 0.086(7) 0.003(5) -0.009(4) -0.009(4)
C34 0.045(5) 0.058(6) 0.043(5) 0.010(4) 0.005(4) -0.009(4)
C35 0.024(4) 0.035(4) 0.077(6) -0.005(4) -0.005(4) -0.011(3)
C36 0.060(6) 0.087(7) 0.070(6) 0.023(5) 0.012(5) -0.016(5)
C37 0.058(6) 0.067(6) 0.117(8) -0.029(6) 0.021(6) 0.009(5)
C38 0.067(7) 0.065(7) 0.149(10) 0.048(7) -0.004(7) -0.001(5)
C39 0.073(7) 0.113(9) 0.072(7) -0.001(6) 0.017(5) -0.017(6)
C40 0.053(6) 0.033(5) 0.140(9) -0.029(5) -0.006(6) -0.005(4)
C41 0.070(7) 0.065(7) 0.139(9) 0.036(6) 0.033(6) -0.026(5)
C42 0.037(5) 0.024(4) 0.068(6) 0.004(4) 0.006(4) -0.001(4)
C43 0.044(5) 0.027(4) 0.068(6) -0.002(4) 0.031(4) 0.003(4)
C44 0.050(5) 0.036(5) 0.044(5) -0.003(4) 0.014(4) 0.002(4)
C45 0.059(5) 0.038(5) 0.051(5) -0.002(4) 0.016(4) 0.009(4)
C46 0.135(9) 0.059(6) 0.057(6) 0.022(5) 0.023(6) -0.009(6)
C53 0.037(5) 0.042(5) 0.073(6) -0.019(4) 0.014(4) -0.006(4)
C54 0.048(5) 0.037(5) 0.047(5) -0.004(4) 0.006(4) 0.003(4)
C55 0.062(6) 0.061(6) 0.052(6) -0.010(5) 0.015(5) 0.008(5)
C56 0.112(10) 0.158(12) 0.069(7) 0.015(7) -0.012(7) 0.038(9)
N1 0.055(4) 0.024(3) 0.059(4) 0.009(3) 0.019(3) -0.009(3)
N12 0.031(4) 0.031(4) 0.079(4) -0.009(3) 0.023(3) -0.008(3)
N13 0.041(4) 0.024(3) 0.071(4) -0.003(3) 0.024(3) -0.004(3)
N23 0.028(3) 0.028(3) 0.060(4) -0.012(3) 0.007(3) -0.008(3)
O41 0.046(3) 0.056(4) 0.087(4) 0.013(3) 0.022(3) -0.008(3)
O42 0.070(4) 0.035(3) 0.069(4) 0.001(3) 0.008(3) -0.022(3)
O45 0.112(5) 0.051(4) 0.058(4) -0.013(3) 0.037(4) -0.018(3)
O46 0.086(4) 0.036(3) 0.058(3) 0.008(3) 0.022(3) 0.004(3)
O55 0.092(6) 0.088(5) 0.104(5) -0.034(5) -0.014(4) -0.007(4)
O56 0.078(5) 0.098(5) 0.051(4) 0.002(4) -0.009(3) 0.016(4)
Pd1 0.0367(4) 0.0260(3) 0.0637(4) -0.0014(3) 0.0149(3) -0.0054(3)
Ti1 0.0401(8) 0.0208(7) 0.0777(10) -0.0009(6) 0.0209(7) -0.0062(6)
Ti2 0.0448(9) 0.0234(7) 0.0739(10) -0.0044(7) 0.0294(7) -0.0047(6)
Ti3 0.0347(8) 0.0231(7) 0.0608(9) -0.0016(6) 0.0112(7) -0.0050(6)
C52 0.046(6) 0.060(7) 0.077(6) -0.022(5) 0.012(5) -0.026(5)
C51 0.17(2) 0.13(2) 0.097(16) -0.037(14) 0.053(15) -0.131(18)
O51 0.102(12) 0.067(12) 0.095(15) -0.030(9) 0.041(11) -0.054(9)
O52 0.041(13) 0.24(3) 0.085(13) -0.104(17) 0.038(10) -0.067(14)
C51' 0.041(14) 0.12(2) 0.25(3) 0.02(2) 0.008(17) -0.039(12)
O51' 0.054(14) 0.065(11) 0.19(3) -0.021(14) 0.039(14) -0.026(9)
O52' 0.057(11) 0.039(10) 0.14(2) -0.026(11) 0.007(13) -0.009(8)

loop_
_atom_type_symbol
_atom_type_description
_atom_type_scat_dispersion_real
_atom_type_scat_dispersion_imag
_atom_type_scat_source
C C 0.0033 0.0016 'International Tables Vol C Tables 4.2.6.8 and 6.1.1.4'
H H 0 0 'International Tables Vol C Tables 4.2.6.8 and 6.1.1.4'
N N 0.0061 0.0033 'International Tables Vol C Tables 4.2.6.8 and 6.1.1.4'
O O 0.0106 0.006 'International Tables Vol C Tables 4.2.6.8 and 6.1.1.4'
Pd Pd -0.9988 1.0072 'International Tables Vol C Tables 4.2.6.8 and 6.1.1.4'
Ti Ti 0.2776 0.4457 'International Tables Vol C Tables 4.2.6.8 and 6.1.1.4'

loop_
_exptl_crystal_face_index_h
_exptl_crystal_face_index_k
_exptl_crystal_face_index_l
_exptl_crystal_face_perp_dist
-1 0 0 0.069
1 0 0 0.006
1 15 0 0.215
0 -1 0 0.214
-1 0 5 0.023
1 0 -6 0.061

loop_
_geom_angle_atom_site_label_1
_geom_angle_atom_site_label_2
_geom_angle_atom_site_label_3
_geom_angle
C15 C11 C12 109.3(8)
C15 C11 C16 125.8(8)
C12 C11 C16 124.8(8)
C15 C11 Ti1 72.5(4)
C12 C11 Ti1 73.4(4)
C16 C11 Ti1 123.9(5)
C11 C12 C13 108.1(8)
C11 C12 C17 127.7(8)
C13 C12 C17 124.2(8)
C11 C12 Ti1 72.5(4)
C13 C12 Ti1 72.8(4)
C17 C12 Ti1 120.8(5)
C12 C13 C14 107.6(7)
C12 C13 C18 128.0(8)
C14 C13 C18 124.4(8)
C12 C13 Ti1 72.8(4)
C14 C13 Ti1 71.3(4)
C18 C13 Ti1 122.6(5)
C13 C14 C15 108.0(8)
C13 C14 C19 128.0(8)
C15 C14 C19 123.7(8)
C13 C14 Ti1 74.2(5)
C15 C14 Ti1 72.9(4)
C19 C14 Ti1 123.1(5)
C11 C15 C14 107.1(7)
C11 C15 C20 127.7(8)
C14 C15 C20 125.2(9)
C11 C15 Ti1 73.3(4)
C14 C15 Ti1 71.8(4)
C20 C15 Ti1 121.5(5)
C22 C21 C25 108
C22 C21 C26 126
C25 C21 C26 126
C22 C21 Ti2 70.3(4)
C25 C21 Ti2 74.59(15)
C26 C21 Ti2 120.8(5)
C21 C22 C23 108
C21 C22 C27 126
C23 C22 C27 126
C21 C22 Ti2 74.6(4)
C23 C22 Ti2 72.8(4)
C27 C22 Ti2 118.6(5)
C24 C23 C22 108
C24 C23 C28 126
C22 C23 C28 126
C24 C23 Ti2 74.98(16)
C22 C23 Ti2 71.74(16)
C28 C23 Ti2 119.1(5)
C25 C24 C23 108
C25 C24 C29 126
C23 C24 C29 126
C25 C24 Ti2 73.85(17)
C23 C24 Ti2 70.14(16)
C29 C24 Ti2 121.7(5)
C24 C25 C21 108
C24 C25 C30 126
C21 C25 C30 126
C24 C25 Ti2 71.90(16)
C21 C25 Ti2 71.02(15)
C30 C25 Ti2 122.8(5)
C32 C31 C35 107.9(7)
C32 C31 C36 128.5(8)
C35 C31 C36 123.6(7)
C32 C31 Ti3 72.5(4)
C35 C31 Ti3 71.9(4)
C36 C31 Ti3 123.4(5)
C31 C32 C33 108.5(7)
C31 C32 C37 124.5(8)
C33 C32 C37 126.8(8)
C31 C32 Ti3 73.9(4)
C33 C32 Ti3 71.7(4)
C37 C32 Ti3 124.4(5)
C32 C33 C34 109.7(7)
C32 C33 C38 125.5(9)
C34 C33 C38 124.7(9)
C32 C33 Ti3 73.5(4)
C34 C33 Ti3 73.6(4)
C38 C33 Ti3 123.3(6)
C33 C34 C35 106.3(7)
C33 C34 C39 126.4(8)
C35 C34 C39 127.3(8)
C33 C34 Ti3 71.7(4)
C35 C34 Ti3 72.8(4)
C39 C34 Ti3 122.2(6)
C34 C35 C31 107.7(7)
C34 C35 C40 125.7(8)
C31 C35 C40 126.5(8)
C34 C35 Ti3 72.3(4)
C31 C35 Ti3 72.7(4)
C40 C35 Ti3 123.8(5)
O42 C42 O41 123.3(7)
O42 C42 C43 124.9(7)
O41 C42 C43 111.8(7)
C44 C43 C42 121.0(7)
C44 C43 Pd1 115.6(5)
C42 C43 Pd1 123.3(6)
C43 C44 C54 114.2(7)
C43 C44 C45 122.9(7)
C54 C44 C45 122.5(7)
O45 C45 O46 123.9(7)
O45 C45 C44 123.0(7)
O46 C45 C44 113.0(7)
C54 C53 C52 122.7(7)
C54 C53 Pd1 115.1(6)
C52 C53 Pd1 121.0(6)
C53 C54 C44 115.7(7)
C53 C54 C55 120.5(8)
C44 C54 C55 123.4(7)
O55 C55 O56 120.0(9)
O55 C55 C54 129.3(9)
O56 C55 C54 110.6(8)
Ti2 N1 Ti1 96.0(3)
Ti2 N1 Ti3 95.6(2)
Ti1 N1 Ti3 92.7(2)
Ti2 N12 Ti1 92.9(3)
Ti2 N12 Pd1 82.9(2)
Ti1 N12 Pd1 103.8(2)
Ti3 N13 Ti1 94.2(3)
Ti2 N23 Ti3 92.1(2)
Ti2 N23 Pd1 83.5(2)
Ti3 N23 Pd1 104.8(2)
C42 O41 C41 117.0(7)
C45 O46 C46 116.3(6)
C55 O56 C56 118.6(8)
C53 Pd1 C43 78.9(3)
C53 Pd1 N23 167.6(3)
C43 Pd1 N23 94.6(3)
C53 Pd1 N12 96.5(3)
C43 Pd1 N12 168.4(2)
N23 Pd1 N12 87.7(2)
C53 Pd1 Ti2 133.3(2)
C43 Pd1 Ti2 132.2(2)
N23 Pd1 Ti2 45.64(15)
N12 Pd1 Ti2 45.24(15)
C53 Pd1 Ti1 112.5(2)
C43 Pd1 Ti1 155.3(2)
N23 Pd1 Ti1 77.66(16)
N12 Pd1 Ti1 36.25(16)
Ti2 Pd1 Ti1 56.02(4)
C53 Pd1 Ti3 156.2(2)
C43 Pd1 Ti3 111.0(2)
N23 Pd1 Ti3 36.20(15)
N12 Pd1 Ti3 77.32(16)
Ti2 Pd1 Ti3 55.89(4)
Ti1 Pd1 Ti3 50.43(3)
N13 Ti1 N1 85.6(2)
N13 Ti1 N12 107.2(2)
N1 Ti1 N12 84.9(2)
N13 Ti1 C14 111.4(3)
N1 Ti1 C14 101.6(3)
N12 Ti1 C14 141.2(3)
N13 Ti1 C15 145.6(3)
N1 Ti1 C15 106.3(3)
N12 Ti1 C15 106.0(3)
C14 Ti1 C15 35.3(3)
N13 Ti1 C11 135.4(3)
N1 Ti1 C11 137.1(3)
N12 Ti1 C11 91.8(3)
C14 Ti1 C11 57.4(3)
C15 Ti1 C11 34.2(3)
N13 Ti1 C13 89.1(3)
N1 Ti1 C13 127.6(3)
N12 Ti1 C13 145.3(3)
C14 Ti1 C13 34.6(3)
C15 Ti1 C13 57.7(3)
C11 Ti1 C13 57.0(3)
N13 Ti1 C12 101.6(3)
N1 Ti1 C12 158.9(3)
N12 Ti1 C12 111.2(3)
C14 Ti1 C12 57.3(3)
C15 Ti1 C12 57.2(3)
C11 Ti1 C12 34.1(3)
C13 Ti1 C12 34.3(3)
N13 Ti1 Ti3 42.47(17)
N1 Ti1 Ti3 43.75(17)
N12 Ti1 Ti3 92.80(17)
C14 Ti1 Ti3 118.5(2)
C15 Ti1 Ti3 143.7(2)
C11 Ti1 Ti3 175.3(2)
C13 Ti1 Ti3 118.5(2)
C12 Ti1 Ti3 142.8(2)
N13 Ti1 Ti2 96.14(17)
N1 Ti1 Ti2 41.99(18)
N12 Ti1 Ti2 43.04(17)
C14 Ti1 Ti2 133.2(2)
C15 Ti1 Ti2 114.5(2)
C11 Ti1 Ti2 123.4(2)
C13 Ti1 Ti2 167.4(2)
C12 Ti1 Ti2 152.8(2)
Ti3 Ti1 Ti2 60.70(5)
N13 Ti1 Pd1 67.31(17)
N1 Ti1 Pd1 84.11(17)
N12 Ti1 Pd1 39.95(16)
C14 Ti1 Pd1 174.1(2)
C15 Ti1 Pd1 144.5(2)
C11 Ti1 Pd1 119.1(2)
C13 Ti1 Pd1 140.0(2)
C12 Ti1 Pd1 116.9(2)
Ti3 Ti1 Pd1 64.82(4)
Ti2 Ti1 Pd1 52.38(4)
N1 Ti2 N12 86.0(3)
N1 Ti2 N23 86.7(2)
N12 Ti2 N23 98.7(2)
N1 Ti2 C22 111.9(2)
N12 Ti2 C22 111.9(2)
N23 Ti2 C22 144.6(2)
N1 Ti2 C23 113.5(2)
N12 Ti2 C23 145.5(2)
N23 Ti2 C23 110.0(2)
C22 Ti2 C23 35.50(19)
N1 Ti2 C21 137.9(2)
N12 Ti2 C21 87.9(2)
N23 Ti2 C21 135.4(3)
C22 Ti2 C21 35.2(2)
C23 Ti2 C21 58.3(2)
N1 Ti2 C24 141.2(3)
N12 Ti2 C24 132.7(3)
N23 Ti2 C24 88.2(2)
C22 Ti2 C24 58.2(2)
C23 Ti2 C24 34.9(2)
C21 Ti2 C24 57.5(2)
N1 Ti2 C25 169.7(2)
N12 Ti2 C25 99.1(2)
N23 Ti2 C25 101.3(2)
C22 Ti2 C25 57.90(19)
C23 Ti2 C25 57.73(19)
C21 Ti2 C25 34.4(2)
C24 Ti2 C25 34.3(2)
N1 Ti2 Pd1 100.74(18)
N12 Ti2 Pd1 51.82(17)
N23 Ti2 Pd1 50.84(16)
C22 Ti2 Pd1 142.81(19)
C23 Ti2 Pd1 140.30(17)
C21 Ti2 Pd1 107.73(18)
C24 Ti2 Pd1 105.43(17)
C25 Ti2 Pd1 89.41(14)
N1 Ti2 Ti3 42.30(16)
N12 Ti2 Ti3 91.64(17)
N23 Ti2 Ti3 44.43(17)
C22 Ti2 Ti3 145.41(19)
C23 Ti2 Ti3 122.18(15)
C21 Ti2 Ti3 179.42(17)
C24 Ti2 Ti3 122.72(14)
C25 Ti2 Ti3 145.48(17)
Pd1 Ti2 Ti3 71.72(5)
N1 Ti2 Ti1 42.04(18)
N12 Ti2 Ti1 44.09(18)
N23 Ti2 Ti1 91.17(17)
C22 Ti2 Ti1 123.05(13)
C23 Ti2 Ti1 148.10(17)
C21 Ti2 Ti1 121.31(14)
C24 Ti2 Ti1 176.6(2)
C25 Ti2 Ti1 142.86(18)
Pd1 Ti2 Ti1 71.60(4)
Ti3 Ti2 Ti1 58.42(4)
N13 Ti3 N1 86.3(2)
N13 Ti3 N23 106.5(2)
N1 Ti3 N23 85.6(2)
N13 Ti3 C33 104.7(3)
N1 Ti3 C33 107.3(3)
N23 Ti3 C33 146.9(3)
N13 Ti3 C34 139.3(3)
N1 Ti3 C34 101.4(3)
N23 Ti3 C34 113.9(3)
C33 Ti3 C34 34.7(3)
N13 Ti3 C32 89.7(3)
N1 Ti3 C32 138.5(3)
N23 Ti3 C32 134.7(3)
C33 Ti3 C32 34.8(3)
C34 Ti3 C32 58.2(3)
N13 Ti3 C35 144.2(3)
N1 Ti3 C35 127.1(3)
N23 Ti3 C35 90.4(2)
C33 Ti3 C35 57.3(3)
C34 Ti3 C35 34.9(3)
C32 Ti3 C35 57.5(3)
N13 Ti3 C31 109.1(3)
N1 Ti3 C31 159.8(3)
N23 Ti3 C31 101.8(2)
C33 Ti3 C31 57.0(3)
C34 Ti3 C31 58.4(3)
C32 Ti3 C31 33.5(3)
C35 Ti3 C31 35.4(3)
N13 Ti3 Ti1 43.30(17)
N1 Ti3 Ti1 43.60(18)
N23 Ti3 Ti1 92.54(16)
C33 Ti3 Ti1 118.0(2)
C34 Ti3 Ti1 135.84(19)
C32 Ti3 Ti1 124.95(19)
C35 Ti3 Ti1 169.8(2)
C31 Ti3 Ti1 152.1(2)
N13 Ti3 Ti2 96.99(18)
N1 Ti3 Ti2 42.12(18)
N23 Ti3 Ti2 43.48(16)
C33 Ti3 Ti2 141.3(2)
C34 Ti3 Ti2 115.6(2)
C32 Ti3 Ti2 173.3(2)
C35 Ti3 Ti2 116.17(19)
C31 Ti3 Ti2 142.5(2)
Ti1 Ti3 Ti2 60.87(5)
N13 Ti3 Pd1 67.45(18)
N1 Ti3 Pd1 83.98(18)
N23 Ti3 Pd1 39.02(15)
C33 Ti3 Pd1 166.3(2)
C34 Ti3 Pd1 152.5(2)
C32 Ti3 Pd1 131.7(2)
C35 Ti3 Pd1 122.18(19)
C31 Ti3 Pd1 113.61(19)
Ti1 Ti3 Pd1 64.75(4)
Ti2 Ti3 Pd1 52.39(4)
O52 C52 O52' 107(2)
O52' C52 O51' 118.2(18)
O52 C52 O51 121.2(17)
O51' C52 O51 132.8(16)
O52 C52 C53 126.5(16)
O52' C52 C53 124.4(14)
O51' C52 C53 114.7(12)
O51 C52 C53 111.4(11)
C52 O51 C51 122(2)
C52 O51' C51' 118(2)

loop_
_geom_bond_atom_site_label_1
_geom_bond_atom_site_label_2
_geom_bond_distance
C11 C15 1.386(11)
C11 C12 1.392(11)
C11 C16 1.530(12)
C11 Ti1 2.365(7)
C12 C13 1.404(11)
C12 C17 1.480(11)
C12 Ti1 2.377(7)
C13 C14 1.401(11)
C13 C18 1.504(11)
C13 Ti1 2.377(7)
C14 C15 1.422(11)
C14 C19 1.529(12)
C14 Ti1 2.340(8)
C15 C20 1.508(11)
C15 Ti1 2.354(7)
C21 C22 1.42
C21 C25 1.42
C21 C26 1.5095
C21 Ti2 2.377(5)
C22 C23 1.42
C22 C27 1.5095
C22 Ti2 2.322(4)
C23 C24 1.42
C23 C28 1.5095
C23 Ti2 2.335(5)
C24 C25 1.42
C24 C29 1.5095
C24 Ti2 2.398(4)
C25 C30 1.5095
C25 Ti2 2.423(5)
C31 C32 1.374(10)
C31 C35 1.451(11)
C31 C36 1.485(10)
C31 Ti3 2.390(7)
C32 C33 1.413(11)
C32 C37 1.492(11)
C32 Ti3 2.373(7)
C33 C34 1.409(11)
C33 C38 1.519(11)
C33 Ti3 2.348(7)
C34 C35 1.426(10)
C34 C39 1.506(12)
C34 Ti3 2.372(8)
C35 C40 1.522(10)
C35 Ti3 2.379(7)
C41 O41 1.443(10)
C42 O42 1.214(9)
C42 O41 1.337(9)
C42 C43 1.475(10)
C43 C44 1.360(10)
C43 Pd1 2.031(7)
C44 C54 1.440(10)
C44 C45 1.477(10)
C45 O45 1.202(8)
C45 O46 1.323(9)
C46 O46 1.432(9)
C53 C54 1.349(11)
C53 C52 1.501(11)
C53 Pd1 2.030(8)
C54 C55 1.451(11)
C55 O55 1.199(10)
C55 O56 1.343(10)
C56 O56 1.437(11)
N1 Ti2 1.921(6)
N1 Ti1 1.923(6)
N1 Ti3 1.928(6)
N12 Ti2 1.952(6)
N12 Ti1 1.990(6)
N12 Pd1 2.161(6)
N13 Ti3 1.886(6)
N13 Ti1 1.915(6)
N23 Ti2 1.963(6)
N23 Ti3 1.997(6)
N23 Pd1 2.129(5)
Pd1 Ti2 2.7278(16)
Pd1 Ti1 3.2677(16)
Pd1 Ti3 3.2695(17)
Ti1 Ti3 2.7850(18)
Ti1 Ti2 2.8557(19)
Ti2 Ti3 2.851(2)
C52 O52 1.176(15)
C52 O52' 1.217(15)
C52 O51' 1.332(17)
C52 O51 1.346(16)
C51 O51 1.424(17)
C51' O51' 1.420(18)

loop_
_platon_squeeze_void_nr
_platon_squeeze_void_average_x
_platon_squeeze_void_average_y
_platon_squeeze_void_average_z
_platon_squeeze_void_volume
_platon_squeeze_void_count_electrons
_platon_squeeze_void_content
1 0.250 -0.030 0.250 645 184 ' '
2 0.750 -0.025 0.750 645 185 ' '
